data_7202045
loop_
_publ_author_name
'Xu, Guan-Cheng'
'Ding, Yu-Jie'
'Okamura, Taka-aki'
'Huang, Yong-Qing'
'Liu, Guang-Xiang'
'Sun, Wei-Yin'
'Ueyama, Norikazu'

_publ_section_title
;
 Structure diversity and reversible anion exchange properties of
 cadmium(ii) complexes with 1,3,5-tris(imidazol-1-ylmethyl)benzene:
 counteranion-directed flexible ligand conformational variation
;
_journal_issue 8
_journal_name_full CrystEngComm
_journal_page_first 1052
_journal_paper_doi 10.1039/b803236j
_journal_volume 10
_journal_year 2008
_chemical_formula_moiety 'C36 H36 Cd N12, 2(B F4)'
_chemical_formula_sum 'C36 H36 B2 Cd F8 N12'
_chemical_formula_weight 922.79
_chemical_name_systematic
;
?
;
_space_group_IT_number 148
_symmetry_cell_setting rhombohedral
_symmetry_space_group_name_Hall '-R 3'
_symmetry_space_group_name_H-M 'R -3 :H'
_atom_sites_solution_hydrogens geom
_atom_sites_solution_primary direct
_atom_sites_solution_secondary difmap
_audit_creation_method SHELXL-97
_cell_angle_alpha 90.00
_cell_angle_beta 90.00
_cell_angle_gamma 120.00
_cell_formula_units_Z 3
_cell_length_a 9.8988(5)
_cell_length_b 9.8988(5)
_cell_length_c 36.629(4)
_cell_measurement_reflns_used 1772
_cell_measurement_temperature 293(2)
_cell_measurement_theta_max 20.55
_cell_measurement_theta_min 2.44
_cell_volume 3108.3(4)
_computing_cell_refinement 'Bruker SMART'
_computing_data_collection 'Bruker SMART'
_computing_data_reduction 'Bruker SAINT'
_computing_molecular_graphics 'Bruker SHELXTL'
_computing_publication_material 'Bruker SHELXTL'
_computing_structure_refinement 'Bruker SHELXTL'
_computing_structure_solution 'Bruker SHELXTL'
_diffrn_ambient_temperature 293(2)
_diffrn_measured_fraction_theta_full 0.999
_diffrn_measured_fraction_theta_max 0.999
_diffrn_measurement_device_type 'CCD area detector'
_diffrn_measurement_method 'phi and omega scans'
_diffrn_radiation_monochromator graphite
_diffrn_radiation_source 'fine-focus sealed tube'
_diffrn_radiation_type MoK\a
_diffrn_radiation_wavelength 0.71073
_diffrn_reflns_av_R_equivalents 0.0291
_diffrn_reflns_av_sigmaI/netI 0.0320
_diffrn_reflns_limit_h_max 12
_diffrn_reflns_limit_h_min -11
_diffrn_reflns_limit_k_max 12
_diffrn_reflns_limit_k_min -12
_diffrn_reflns_limit_l_max 45
_diffrn_reflns_limit_l_min -34
_diffrn_reflns_number 5589
_diffrn_reflns_theta_full 25.98
_diffrn_reflns_theta_max 25.98
_diffrn_reflns_theta_min 2.44
_exptl_absorpt_coefficient_mu 0.606
_exptl_absorpt_correction_T_max 0.8936
_exptl_absorpt_correction_T_min 0.8682
_exptl_absorpt_correction_type multi-scan
_exptl_absorpt_process_details SADABS
_exptl_crystal_colour colorless
_exptl_crystal_density_diffrn 1.479
_exptl_crystal_density_method 'not measured'
_exptl_crystal_description block
_exptl_crystal_F_000 1398
_exptl_crystal_size_max 0.24
_exptl_crystal_size_mid 0.20
_exptl_crystal_size_min 0.19
_refine_diff_density_max 0.677
_refine_diff_density_min -0.300
_refine_diff_density_rms 0.064
_refine_ls_extinction_method none
_refine_ls_goodness_of_fit_ref 1.000
_refine_ls_hydrogen_treatment constr
_refine_ls_matrix_type full
_refine_ls_number_parameters 90
_refine_ls_number_reflns 1363
_refine_ls_number_restraints 0
_refine_ls_restrained_S_all 1.000
_refine_ls_R_factor_all 0.0488
_refine_ls_R_factor_gt 0.0441
_refine_ls_shift/su_max 0.000
_refine_ls_shift/su_mean 0.000
_refine_ls_structure_factor_coef Fsqd
_refine_ls_weighting_details 'calc w=1/[\s^2^(Fo^2^)+(0.0621P)^2^+0.0000P] where P=(Fo^2^+2Fc^2^)/3'
_refine_ls_weighting_scheme calc
_refine_ls_wR_factor_gt 0.1013
_refine_ls_wR_factor_ref 0.1039
_reflns_number_gt 1221
_reflns_number_total 1363
_reflns_threshold_expression >2sigma(I)
_cod_data_source_file b803236j.txt
_cod_data_source_block l
_cod_depositor_comments
;
The following automatic conversions were performed:
'_symmetry_cell_setting' value 'Rhombohedral' changed to 'rhombohedral'
according to '/home/saulius/struct/CIF-dictionaries/cif_core.dic'
dictionary named 'cif_core.dic' version 2.4.1 from 2010-06-29.

Automatic conversion script
Id: cif_fix_enum 1527 2010-12-29 10:47:43Z saulius 
;
_cod_original_sg_symbol_H-M 'R -3'
_cod_database_code 7202045

loop_
_symmetry_equiv_pos_as_xyz
'x, y, z'
'-y, x-y, z'
'-x+y, -x, z'
'x+2/3, y+1/3, z+1/3'
'-y+2/3, x-y+1/3, z+1/3'
'-x+y+2/3, -x+1/3, z+1/3'
'x+1/3, y+2/3, z+2/3'
'-y+1/3, x-y+2/3, z+2/3'
'-x+y+1/3, -x+2/3, z+2/3'
'-x, -y, -z'
'y, -x+y, -z'
'x-y, x, -z'
'-x+2/3, -y+1/3, -z+1/3'
'y+2/3, -x+y+1/3, -z+1/3'
'x-y+2/3, x+1/3, -z+1/3'
'-x+1/3, -y+2/3, -z+2/3'
'y+1/3, -x+y+2/3, -z+2/3'
'x-y+1/3, x+2/3, -z+2/3'

loop_
_atom_site_label
_atom_site_type_symbol
_atom_site_fract_x
_atom_site_fract_y
_atom_site_fract_z
_atom_site_U_iso_or_equiv
_atom_site_adp_type
_atom_site_occupancy
_atom_site_symmetry_multiplicity
_atom_site_calc_flag
_atom_site_refinement_flags
_atom_site_disorder_assembly
_atom_site_disorder_group
C1 C 1.0011(4) 0.2146(4) 0.06952(9) 0.0681(8) Uani 1 1 d . . .
H1 H 1.0431 0.1688 0.0844 0.082 Uiso 1 1 calc R . .
C2 C 0.9054(5) 0.2695(5) 0.02427(11) 0.0861(10) Uani 1 1 d . . .
H2 H 0.8663 0.2683 0.0011 0.103 Uiso 1 1 calc R . .
C3 C 0.9155(4) 0.3636(4) 0.05126(12) 0.0882(12) Uani 1 1 d . . .
H3 H 0.8868 0.4398 0.0503 0.106 Uiso 1 1 calc R . .
C4 C 1.0181(4) 0.4059(4) 0.11639(9) 0.0759(10) Uani 1 1 d . . .
H4A H 1.0088 0.3319 0.1350 0.091 Uiso 1 1 calc R . .
H4B H 0.9463 0.4423 0.1225 0.091 Uiso 1 1 calc R . .
C5 C 1.1819(3) 0.5417(3) 0.11618(8) 0.0595(8) Uani 1 1 d . . .
C6 C 1.2090(4) 0.6920(4) 0.11617(8) 0.0626(8) Uani 1 1 d . . .
H6 H 1.1250 0.7095 0.1162 0.075 Uiso 1 1 calc R . .
N1 N 0.9611(3) 0.1741(3) 0.03564(7) 0.0648(7) Uani 1 1 d . . .
N2 N 0.9758(3) 0.3274(3) 0.08059(8) 0.0652(7) Uani 1 1 d . . .
Cd1 Cd 1.0000 0.0000 0.0000 0.0574(2) Uani 1 6 d S . .
B1 B 0.0000 0.0000 0.15817(18) 0.0633(15) Uani 1 3 d S . .
F1 F 0.1321(2) 0.1286(2) 0.14488(6) 0.0958(7) Uani 1 1 d . . .
F2 F 0.0000 0.0000 0.19574(9) 0.0838(9) Uani 1 3 d S . .

loop_
_atom_site_aniso_label
_atom_site_aniso_U_11
_atom_site_aniso_U_22
_atom_site_aniso_U_33
_atom_site_aniso_U_23
_atom_site_aniso_U_13
_atom_site_aniso_U_12
C1 0.085(2) 0.0636(19) 0.061(2) 0.0030(15) 0.0058(16) 0.0410(18)
C2 0.091(3) 0.090(3) 0.086(3) -0.011(2) -0.021(2) 0.052(2)
C3 0.079(2) 0.080(2) 0.121(3) -0.022(2) -0.020(2) 0.051(2)
C4 0.065(2) 0.074(2) 0.076(2) -0.0125(17) 0.0238(17) 0.0256(17)
C5 0.0581(17) 0.0610(18) 0.0531(17) -0.0073(13) 0.0116(13) 0.0251(14)
C6 0.067(2) 0.074(2) 0.0547(18) -0.0164(14) -0.0052(14) 0.0411(17)
N1 0.0725(17) 0.0670(16) 0.0577(16) -0.0014(12) 0.0001(12) 0.0370(14)
N2 0.0525(14) 0.0623(16) 0.0737(18) -0.0085(13) 0.0106(12) 0.0234(12)
Cd1 0.0641(3) 0.0641(3) 0.0441(3) 0.000 0.000 0.03207(15)
B1 0.067(2) 0.067(2) 0.056(4) 0.000 0.000 0.0333(12)
F1 0.0886(15) 0.0867(15) 0.0826(15) 0.0073(11) 0.0095(11) 0.0215(12)
F2 0.0985(15) 0.0985(15) 0.0544(19) 0.000 0.000 0.0492(8)

loop_
_atom_type_symbol
_atom_type_description
_atom_type_scat_dispersion_real
_atom_type_scat_dispersion_imag
_atom_type_scat_source
C C 0.0033 0.0016 'International Tables Vol C Tables 4.2.6.8 and 6.1.1.4'
H H 0.0000 0.0000 'International Tables Vol C Tables 4.2.6.8 and 6.1.1.4'
B B 0.0013 0.0007 'International Tables Vol C Tables 4.2.6.8 and 6.1.1.4'
Cd Cd -0.8075 1.2024 'International Tables Vol C Tables 4.2.6.8 and 6.1.1.4'
F F 0.0171 0.0103 'International Tables Vol C Tables 4.2.6.8 and 6.1.1.4'
N N 0.0061 0.0033 'International Tables Vol C Tables 4.2.6.8 and 6.1.1.4'

loop_
_geom_angle_atom_site_label_1
_geom_angle_atom_site_label_2
_geom_angle_atom_site_label_3
_geom_angle
_geom_angle_site_symmetry_1
_geom_angle_site_symmetry_3
_geom_angle_publ_flag
N1 C1 N2 113.2(3) . . ?
N1 C1 H1 123.4 . . ?
N2 C1 H1 123.4 . . ?
C3 C2 N1 109.9(3) . . ?
C3 C2 H2 125.0 . . ?
N1 C2 H2 125.0 . . ?
C2 C3 N2 107.0(3) . . ?
C2 C3 H3 126.5 . . ?
N2 C3 H3 126.5 . . ?
N2 C4 C5 111.2(3) . . ?
N2 C4 H4A 109.4 . . ?
C5 C4 H4A 109.4 . . ?
N2 C4 H4B 109.4 . . ?
C5 C4 H4B 109.4 . . ?
H4A C4 H4B 108.0 . . ?
C6 C5 C6 119.0(3) . 2_755 ?
C6 C5 C4 120.6(3) . . ?
C6 C5 C4 120.4(3) 2_755 . ?
C5 C6 C5 121.0(3) . 3_775 ?
C5 C6 H6 119.5 . . ?
C5 C6 H6 119.5 3_775 . ?
C1 N1 C2 104.0(3) . . ?
C1 N1 Cd1 128.3(2) . . ?
C2 N1 Cd1 127.3(2) . . ?
C1 N2 C3 105.8(3) . . ?
C1 N2 C4 126.4(3) . . ?
C3 N2 C4 127.6(3) . . ?
N1 Cd1 N1 180.00(16) 3_765 12_545 ?
N1 Cd1 N1 88.05(9) 3_765 10_755 ?
N1 Cd1 N1 91.95(9) 12_545 10_755 ?
N1 Cd1 N1 91.95(9) 3_765 . ?
N1 Cd1 N1 88.05(9) 12_545 . ?
N1 Cd1 N1 180.00(15) 10_755 . ?
N1 Cd1 N1 91.95(9) 3_765 2_645 ?
N1 Cd1 N1 88.05(9) 12_545 2_645 ?
N1 Cd1 N1 88.05(9) 10_755 2_645 ?
N1 Cd1 N1 91.95(9) . 2_645 ?
N1 Cd1 N1 88.05(9) 3_765 11_665 ?
N1 Cd1 N1 91.95(9) 12_545 11_665 ?
N1 Cd1 N1 91.95(9) 10_755 11_665 ?
N1 Cd1 N1 88.05(9) . 11_665 ?
N1 Cd1 N1 180.00(16) 2_645 11_665 ?
F2 B1 F1 110.7(3) . 3 ?
F2 B1 F1 110.7(3) . . ?
F1 B1 F1 108.2(3) 3 . ?
F2 B1 F1 110.7(3) . 2 ?
F1 B1 F1 108.2(3) 3 2 ?
F1 B1 F1 108.2(3) . 2 ?

loop_
_geom_bond_atom_site_label_1
_geom_bond_atom_site_label_2
_geom_bond_distance
_geom_bond_site_symmetry_2
_geom_bond_publ_flag
C1 N1 1.303(4) . ?
C1 N2 1.325(4) . ?
C1 H1 0.9300 . ?
C2 C3 1.327(5) . ?
C2 N1 1.375(4) . ?
C2 H2 0.9300 . ?
C3 N2 1.361(5) . ?
C3 H3 0.9300 . ?
C4 N2 1.474(4) . ?
C4 C5 1.502(4) . ?
C4 H4A 0.9700 . ?
C4 H4B 0.9700 . ?
C5 C6 1.374(4) . ?
C5 C6 1.387(4) 2_755 ?
C6 C5 1.387(4) 3_775 ?
C6 H6 0.9300 . ?
N1 Cd1 2.343(3) . ?
Cd1 N1 2.343(3) 3_765 ?
Cd1 N1 2.343(3) 12_545 ?
Cd1 N1 2.343(3) 10_755 ?
Cd1 N1 2.343(3) 2_645 ?
Cd1 N1 2.343(3) 11_665 ?
B1 F2 1.376(7) . ?
B1 F1 1.379(3) 3 ?
B1 F1 1.379(3) . ?
B1 F1 1.379(3) 2 ?
